data_4125483
loop_
_publ_author_name
'Shi, Jiarong'
'Xu, Hai'
'Qiu, Dachuan'
'He, Jia'
'Li, Yang'

_publ_section_title
;
 Selective Aryne Formation via Grob Fragmentation from the [2+2]
 Cycloadducts of 3-Triflyloxyarynes.
;
_journal_issue 2
_journal_name_full 'Journal of the American Chemical Society'
_journal_page_first 623
_journal_page_last 626
_journal_paper_doi 10.1021/jacs.6b12161
_journal_volume 139
_journal_year 2017
_chemical_formula_sum 'C19 H20 N2 O2'
_chemical_formula_weight 308.37
_chemical_name_systematic
; 
 ? 
;
_space_group_IT_number 14
_symmetry_cell_setting monoclinic
_symmetry_space_group_name_Hall '-P 2ybc'
_symmetry_space_group_name_H-M 'P 1 21/c 1'
_atom_sites_solution_hydrogens geom
_atom_sites_solution_primary direct
_atom_sites_solution_secondary difmap
_audit_creation_method SHELXL-97
_cell_angle_alpha 90.00
_cell_angle_beta 90.098(3)
_cell_angle_gamma 90.00
_cell_formula_units_Z 8
_cell_length_a 13.2314(4)
_cell_length_b 8.5991(3)
_cell_length_c 29.3542(8)
_cell_measurement_reflns_used 5165
_cell_measurement_temperature 293(2)
_cell_measurement_theta_max 29.14
_cell_measurement_theta_min 3.38
_cell_volume 3339.86(18)
_computing_structure_refinement 'SHELXL-97 (Sheldrick, 1997)'
_computing_structure_solution 'SHELXS-97 (Sheldrick, 1990)'
_diffrn_ambient_temperature 293(2)
_diffrn_measured_fraction_theta_full 0.997
_diffrn_measured_fraction_theta_max 0.855
_diffrn_measurement_device_type 'multiwire proportional'
_diffrn_measurement_method 'phi and omega scans'
_diffrn_radiation_monochromator graphite
_diffrn_radiation_source 'fine-focus sealed tube'
_diffrn_radiation_type MoK\a
_diffrn_radiation_wavelength 0.71073
_diffrn_reflns_av_R_equivalents 0.0223
_diffrn_reflns_av_sigmaI/netI 0.0407
_diffrn_reflns_limit_h_max 17
_diffrn_reflns_limit_h_min -16
_diffrn_reflns_limit_k_max 11
_diffrn_reflns_limit_k_min -11
_diffrn_reflns_limit_l_max 36
_diffrn_reflns_limit_l_min -39
_diffrn_reflns_number 16693
_diffrn_reflns_theta_full 25.50
_diffrn_reflns_theta_max 29.14
_diffrn_reflns_theta_min 3.38
_exptl_absorpt_coefficient_mu 0.080
_exptl_absorpt_correction_type none
_exptl_crystal_colour colourless
_exptl_crystal_density_diffrn 1.227
_exptl_crystal_density_method 'not measured'
_exptl_crystal_description block
_exptl_crystal_F_000 1312
_exptl_crystal_size_max 0.2
_exptl_crystal_size_mid 0.1
_exptl_crystal_size_min 0.1
_refine_diff_density_max 0.457
_refine_diff_density_min -0.241
_refine_diff_density_rms 0.048
_refine_ls_extinction_method none
_refine_ls_goodness_of_fit_ref 1.021
_refine_ls_hydrogen_treatment mixed
_refine_ls_matrix_type full
_refine_ls_number_parameters 415
_refine_ls_number_reflns 7701
_refine_ls_number_restraints 2
_refine_ls_restrained_S_all 1.022
_refine_ls_R_factor_all 0.0929
_refine_ls_R_factor_gt 0.0615
_refine_ls_shift/su_max 0.001
_refine_ls_shift/su_mean 0.000
_refine_ls_structure_factor_coef Fsqd
_refine_ls_weighting_details 'calc w=1/[\s^2^(Fo^2^)+(0.0644P)^2^+1.5932P] where P=(Fo^2^+2Fc^2^)/3'
_refine_ls_weighting_scheme calc
_refine_ls_wR_factor_gt 0.1492
_refine_ls_wR_factor_ref 0.1692
_reflns_number_gt 5165
_reflns_number_total 7701
_reflns_threshold_expression >2sigma(I)
_cod_data_source_file ja6b12161_si_003.cif
_cod_data_source_block xh-7-150-1
_cod_depositor_comments
;
The following automatic conversions were performed:

'_symmetry_cell_setting' value 'Monoclinic' changed to 'monoclinic'
according to
/home/data/users/saulius/crontab/automatic-downloads/rss-feeds/ACS/lib/dictionaries/cif_core.dic
dictionary named 'cif_core.dic' version 2.4.2 from 2011-04-26.

Automatic conversion script
Id: cif_fix_values 4973 2017-02-22 13:04:09Z antanas 

 Adding full bibliography for 4125483.cif.
;
_cod_original_sg_symbol_H-M P2(1)/c
_cod_database_code 4125483

loop_
_symmetry_equiv_pos_as_xyz
'x, y, z'
'-x, y+1/2, -z+1/2'
'-x, -y, -z'
'x, -y-1/2, z-1/2'

loop_
_atom_site_label
_atom_site_type_symbol
_atom_site_fract_x
_atom_site_fract_y
_atom_site_fract_z
_atom_site_U_iso_or_equiv
_atom_site_adp_type
_atom_site_occupancy
_atom_site_symmetry_multiplicity
_atom_site_calc_flag
_atom_site_refinement_flags
O2 O 0.16558(12) 0.33619(18) 0.21471(5) 0.0461(4) Uani 1 1 d .
N4 N -0.41871(15) 0.2650(2) -0.04774(5) 0.0462(5) Uani 1 1 d .
H4A H -0.4426 0.1738 -0.0423 0.055 Uiso 1 1 calc R
C32 C -0.37246(14) 0.2731(2) 0.03147(6) 0.0334(4) Uani 1 1 d .
C13 C 0.12068(14) 0.1441(2) 0.12799(6) 0.0341(4) Uani 1 1 d .
C14 C 0.02729(16) 0.1635(3) 0.15224(7) 0.0403(5) Uani 1 1 d .
C31 C -0.34396(15) 0.3526(2) 0.07159(7) 0.0362(4) Uani 1 1 d .
C8 C 0.11907(15) 0.1659(2) 0.08026(6) 0.0361(4) Uani 1 1 d .
C33 C -0.38698(16) 0.1088(2) 0.03197(6) 0.0370(5) Uani 1 1 d .
C27 C -0.38733(15) 0.3500(2) -0.01036(6) 0.0360(4) Uani 1 1 d .
O3 O -0.18926(13) 0.1333(2) 0.08467(6) 0.0631(5) Uani 1 1 d U
N2 N 0.02939(13) 0.2006(2) 0.05867(6) 0.0458(5) Uani 1 1 d .
H2A H -0.0248 0.1941 0.0747 0.055 Uiso 1 1 calc R
O1 O 0.10767(15) 0.1656(2) 0.26546(6) 0.0689(5) Uani 1 1 d .
N1 N -0.04723(14) 0.1784(3) 0.17114(6) 0.0579(6) Uani 1 1 d .
C37 C -0.25986(17) 0.1288(3) 0.10967(7) 0.0451(5) Uani 1 1 d U
C12 C 0.20986(15) 0.1058(2) 0.15175(6) 0.0355(4) Uani 1 1 d .
C9 C 0.20945(16) 0.1464(3) 0.05665(7) 0.0415(5) Uani 1 1 d .
H9A H 0.2109 0.1586 0.0252 0.050 Uiso 1 1 calc R
N3 N -0.40043(17) -0.0230(2) 0.03196(6) 0.0553(5) Uani 1 1 d .
C15 C 0.20891(16) 0.0709(3) 0.20300(7) 0.0413(5) Uani 1 1 d .
O4 O -0.28145(15) 0.0071(2) 0.13575(6) 0.0645(5) Uani 1 1 d .
C5 C 0.01816(15) 0.2463(3) 0.01246(6) 0.0387(5) Uani 1 1 d .
C28 C -0.37356(17) 0.5107(2) -0.01129(8) 0.0440(5) Uani 1 1 d .
H28A H -0.3833 0.5655 -0.0383 0.053 Uiso 1 1 calc R
C24 C -0.41585(16) 0.3111(2) -0.09364(7) 0.0399(5) Uani 1 1 d .
C23 C -0.48849(17) 0.2524(3) -0.12309(7) 0.0465(5) Uani 1 1 d .
H23A H -0.5389 0.1873 -0.1120 0.056 Uiso 1 1 calc R
C6 C 0.08101(17) 0.3535(3) -0.00779(7) 0.0444(5) Uani 1 1 d .
H6A H 0.1349 0.3951 0.0085 0.053 Uiso 1 1 calc R
C18 C 0.15242(16) 0.1931(3) 0.23106(7) 0.0428(5) Uani 1 1 d .
C30 C -0.33078(17) 0.5107(3) 0.06848(8) 0.0468(5) Uani 1 1 d .
H30A H -0.3116 0.5669 0.0942 0.056 Uiso 1 1 calc R
C25 C -0.34102(17) 0.4057(3) -0.11122(7) 0.0483(6) Uani 1 1 d .
H25A H -0.2902 0.4430 -0.0922 0.058 Uiso 1 1 calc R
C10 C 0.29611(16) 0.1093(3) 0.07976(7) 0.0461(5) Uani 1 1 d .
H10A H 0.3559 0.0970 0.0635 0.055 Uiso 1 1 calc R
C7 C 0.06431(18) 0.3996(3) -0.05230(7) 0.0485(6) Uani 1 1 d .
H7A H 0.1085 0.4701 -0.0657 0.058 Uiso 1 1 calc R
C3 C -0.0802(2) 0.2387(3) -0.05642(8) 0.0537(6) Uani 1 1 d .
H3A H -0.1356 0.2002 -0.0724 0.064 Uiso 1 1 calc R
C34 C -0.33321(16) 0.2641(3) 0.11663(6) 0.0410(5) Uani 1 1 d U
C4 C -0.06337(18) 0.1896(3) -0.01206(7) 0.0489(6) Uani 1 1 d .
H4B H -0.1071 0.1182 0.0013 0.059 Uiso 1 1 calc R
C11 C 0.29742(16) 0.0896(3) 0.12662(7) 0.0460(5) Uani 1 1 d .
H11A H 0.3578 0.0652 0.1413 0.055 Uiso 1 1 calc R
C21 C -0.41329(19) 0.3884(3) -0.18660(7) 0.0541(6) Uani 1 1 d .
C2 C -0.01645(19) 0.3438(3) -0.07750(7) 0.0487(6) Uani 1 1 d .
C22 C -0.48612(18) 0.2903(3) -0.16887(7) 0.0532(6) Uani 1 1 d .
H22A H -0.5348 0.2488 -0.1882 0.064 Uiso 1 1 calc R
C35 C -0.2833(2) 0.3637(3) 0.15418(8) 0.0630(7) Uani 1 1 d .
H35A H -0.2784 0.3041 0.1817 0.094 Uiso 1 1 calc R
H35B H -0.3236 0.4547 0.1596 0.094 Uiso 1 1 calc R
H35C H -0.2169 0.3943 0.1446 0.094 Uiso 1 1 calc R
C16 C 0.31645(19) 0.0702(4) 0.22356(8) 0.0603(7) Uani 1 1 d .
H16A H 0.3474 0.1699 0.2189 0.090 Uiso 1 1 calc R
H16B H 0.3562 -0.0087 0.2090 0.090 Uiso 1 1 calc R
H16C H 0.3126 0.0490 0.2556 0.090 Uiso 1 1 calc R
C29 C -0.34571(18) 0.5876(3) 0.02747(8) 0.0506(6) Uani 1 1 d .
H29A H -0.3365 0.6947 0.0263 0.061 Uiso 1 1 calc R
C36 C -0.43823(19) 0.2134(4) 0.13296(8) 0.0608(7) Uani 1 1 d .
H36A H -0.4319 0.1579 0.1612 0.091 Uiso 1 1 calc R
H36B H -0.4686 0.1470 0.1105 0.091 Uiso 1 1 calc R
H36C H -0.4799 0.3035 0.1374 0.091 Uiso 1 1 calc R
C26 C -0.34131(19) 0.4451(3) -0.15685(8) 0.0547(6) Uani 1 1 d .
H26A H -0.2916 0.5118 -0.1678 0.066 Uiso 1 1 calc R
C17 C 0.1612(2) -0.0890(3) 0.21110(8) 0.0589(7) Uani 1 1 d .
H17A H 0.0939 -0.0901 0.1988 0.088 Uiso 1 1 calc R
H17B H 0.1587 -0.1096 0.2432 0.088 Uiso 1 1 calc R
H17C H 0.2010 -0.1674 0.1963 0.088 Uiso 1 1 calc R
C1 C -0.0354(2) 0.3985(4) -0.12566(8) 0.0724(8) Uani 1 1 d .
H1A H 0.0163 0.4708 -0.1344 0.109 Uiso 1 1 calc R
H1B H -0.1002 0.4485 -0.1273 0.109 Uiso 1 1 calc R
H1C H -0.0345 0.3108 -0.1459 0.109 Uiso 1 1 calc R
C19 C 0.1160(2) 0.4601(3) 0.23943(9) 0.0672(8) Uani 1 1 d .
H19A H 0.1303 0.5578 0.2250 0.101 Uiso 1 1 calc R
H19B H 0.1406 0.4622 0.2702 0.101 Uiso 1 1 calc R
H19C H 0.0444 0.4425 0.2395 0.101 Uiso 1 1 calc R
C20 C -0.4114(3) 0.4306(5) -0.23663(9) 0.0915(11) Uani 1 1 d .
H20A H -0.4668 0.3807 -0.2519 0.137 Uiso 1 1 calc R
H20B H -0.3488 0.3965 -0.2498 0.137 Uiso 1 1 calc R
H20C H -0.4174 0.5413 -0.2399 0.137 Uiso 1 1 calc R
C38 C -0.2097(3) -0.1225(4) 0.13040(13) 0.0927(11) Uani 1 1 d .
H38A H -0.2288 -0.2063 0.1502 0.139 Uiso 1 1 calc R
H38B H -0.1429 -0.0879 0.1381 0.139 Uiso 1 1 calc R
H38C H -0.2107 -0.1579 0.0994 0.139 Uiso 1 1 calc R

loop_
_atom_site_aniso_label
_atom_site_aniso_U_11
_atom_site_aniso_U_22
_atom_site_aniso_U_33
_atom_site_aniso_U_23
_atom_site_aniso_U_13
_atom_site_aniso_U_12
O2 0.0524(9) 0.0430(9) 0.0429(8) -0.0009(7) 0.0115(7) -0.0011(7)
N4 0.0663(13) 0.0385(10) 0.0336(9) 0.0060(8) -0.0039(8) -0.0119(9)
C32 0.0342(10) 0.0287(10) 0.0372(10) -0.0011(8) 0.0026(8) -0.0027(8)
C13 0.0313(10) 0.0378(11) 0.0333(9) 0.0003(8) 0.0033(8) -0.0018(9)
C14 0.0358(11) 0.0528(13) 0.0322(10) 0.0060(9) -0.0017(8) -0.0020(10)
C31 0.0320(10) 0.0379(11) 0.0388(10) -0.0069(8) 0.0031(8) -0.0018(9)
C8 0.0333(10) 0.0393(11) 0.0357(10) -0.0001(8) -0.0008(8) -0.0022(9)
C33 0.0436(12) 0.0372(12) 0.0303(9) 0.0010(8) -0.0051(8) -0.0037(9)
C27 0.0370(11) 0.0354(11) 0.0356(10) 0.0013(8) 0.0023(8) -0.0012(9)
O3 0.0438(9) 0.0899(14) 0.0557(10) -0.0040(9) -0.0007(7) 0.0184(9)
N2 0.0330(9) 0.0706(13) 0.0339(9) 0.0070(9) 0.0001(7) 0.0001(9)
O1 0.0927(14) 0.0696(12) 0.0447(9) 0.0056(8) 0.0249(9) -0.0106(11)
N1 0.0370(10) 0.0887(17) 0.0479(11) 0.0095(11) 0.0054(9) -0.0001(11)
C37 0.0431(11) 0.0538(13) 0.0384(11) -0.0039(10) -0.0119(7) -0.0004(9)
C12 0.0336(10) 0.0368(11) 0.0361(10) -0.0014(8) -0.0002(8) 0.0022(9)
C9 0.0408(11) 0.0498(13) 0.0338(10) 0.0011(9) 0.0059(9) 0.0010(10)
N3 0.0791(15) 0.0369(11) 0.0500(11) 0.0026(9) -0.0083(10) -0.0085(10)
C15 0.0420(12) 0.0453(12) 0.0365(10) 0.0054(9) -0.0044(9) 0.0015(10)
O4 0.0757(12) 0.0553(11) 0.0625(11) 0.0060(9) -0.0099(9) -0.0037(10)
C5 0.0381(11) 0.0449(12) 0.0332(10) 0.0011(9) -0.0003(8) 0.0031(10)
C28 0.0473(13) 0.0338(11) 0.0509(12) 0.0071(10) 0.0046(10) -0.0001(10)
C24 0.0458(12) 0.0389(11) 0.0349(10) 0.0039(9) 0.0002(9) 0.0041(10)
C23 0.0497(13) 0.0486(13) 0.0413(11) -0.0003(10) 0.0017(10) -0.0065(11)
C6 0.0396(12) 0.0513(14) 0.0424(11) 0.0004(10) -0.0035(9) -0.0004(10)
C18 0.0427(12) 0.0533(14) 0.0324(10) 0.0017(9) -0.0016(9) -0.0064(11)
C30 0.0485(13) 0.0389(12) 0.0531(13) -0.0135(10) 0.0018(10) -0.0063(10)
C25 0.0419(12) 0.0618(15) 0.0411(11) 0.0045(11) -0.0005(9) -0.0041(11)
C10 0.0351(11) 0.0587(15) 0.0446(12) -0.0006(10) 0.0091(9) 0.0049(11)
C7 0.0488(13) 0.0520(14) 0.0448(12) 0.0074(10) 0.0060(10) 0.0022(11)
C3 0.0629(15) 0.0533(15) 0.0449(12) -0.0006(11) -0.0166(11) -0.0030(12)
C34 0.0401(11) 0.0511(12) 0.0318(10) -0.0053(9) -0.0005(8) -0.0032(9)
C4 0.0505(13) 0.0494(14) 0.0468(12) 0.0058(10) -0.0062(10) -0.0079(11)
C11 0.0345(11) 0.0580(15) 0.0454(12) 0.0016(10) -0.0019(9) 0.0069(11)
C21 0.0535(14) 0.0733(17) 0.0355(11) 0.0073(11) 0.0021(10) 0.0089(13)
C2 0.0601(15) 0.0509(14) 0.0350(11) 0.0016(10) -0.0023(10) 0.0087(12)
C22 0.0516(14) 0.0679(17) 0.0399(12) -0.0049(11) -0.0071(10) 0.0013(13)
C35 0.0734(18) 0.0703(18) 0.0451(13) -0.0195(12) -0.0129(12) 0.0018(15)
C16 0.0499(14) 0.084(2) 0.0465(13) 0.0068(13) -0.0112(11) 0.0098(14)
C29 0.0542(14) 0.0302(11) 0.0675(15) -0.0032(10) 0.0055(12) -0.0044(10)
C36 0.0489(14) 0.091(2) 0.0425(12) 0.0041(13) 0.0113(10) -0.0054(14)
C26 0.0518(14) 0.0686(17) 0.0437(12) 0.0120(12) 0.0083(10) -0.0046(13)
C17 0.0770(18) 0.0465(14) 0.0532(14) 0.0112(11) 0.0023(13) -0.0012(13)
C1 0.091(2) 0.084(2) 0.0423(13) 0.0121(13) -0.0099(13) 0.0033(17)
C19 0.084(2) 0.0554(16) 0.0627(16) -0.0094(13) 0.0205(14) 0.0137(15)
C20 0.096(2) 0.137(3) 0.0407(14) 0.0206(17) -0.0040(15) -0.010(2)
C38 0.099(3) 0.0580(19) 0.121(3) 0.0007(18) -0.030(2) 0.0099(18)

loop_
_atom_type_symbol
_atom_type_description
_atom_type_scat_dispersion_real
_atom_type_scat_dispersion_imag
_atom_type_scat_source
C C 0.0033 0.0016 'International Tables Vol C Tables 4.2.6.8 and 6.1.1.4'
H H 0.0000 0.0000 'International Tables Vol C Tables 4.2.6.8 and 6.1.1.4'
N N 0.0061 0.0033 'International Tables Vol C Tables 4.2.6.8 and 6.1.1.4'
O O 0.0106 0.0060 'International Tables Vol C Tables 4.2.6.8 and 6.1.1.4'

loop_
_geom_angle_atom_site_label_1
_geom_angle_atom_site_label_2
_geom_angle_atom_site_label_3
_geom_angle
C18 O2 C19 116.09(18)
C27 N4 C24 127.12(18)
C27 C32 C31 122.44(18)
C27 C32 C33 117.11(17)
C31 C32 C33 120.45(18)
C12 C13 C8 122.20(17)
C12 C13 C14 120.14(17)
C8 C13 C14 117.65(17)
N1 C14 C13 179.4(2)
C30 C31 C32 117.20(19)
C30 C31 C34 122.53(19)
C32 C31 C34 120.22(18)
N2 C8 C9 122.45(18)
N2 C8 C13 119.77(17)
C9 C8 C13 117.75(18)
N3 C33 C32 178.7(2)
N4 C27 C28 123.25(19)
N4 C27 C32 119.01(18)
C28 C27 C32 117.68(19)
C8 N2 C5 126.06(17)
O3 C37 O4 123.4(2)
O3 C37 C34 123.8(2)
O4 C37 C34 112.7(2)
C11 C12 C13 117.49(18)
C11 C12 C15 120.82(18)
C13 C12 C15 121.53(17)
C10 C9 C8 120.02(19)
C18 C15 C17 109.30(19)
C18 C15 C12 113.50(17)
C17 C15 C12 109.37(18)
C18 C15 C16 104.05(18)
C17 C15 C16 108.4(2)
C12 C15 C16 112.01(18)
C37 O4 C38 113.3(2)
C6 C5 C4 118.82(19)
C6 C5 N2 122.34(19)
C4 C5 N2 118.66(19)
C29 C28 C27 119.9(2)
C25 C24 C23 118.54(19)
C25 C24 N4 122.99(19)
C23 C24 N4 118.4(2)
C22 C23 C24 120.2(2)
C5 C6 C7 120.3(2)
O1 C18 O2 123.6(2)
O1 C18 C15 124.2(2)
O2 C18 C15 112.06(17)
C31 C30 C29 120.8(2)
C26 C25 C24 120.4(2)
C9 C10 C11 121.97(19)
C6 C7 C2 121.8(2)
C2 C3 C4 121.5(2)
C37 C34 C31 108.71(16)
C37 C34 C36 113.6(2)
C31 C34 C36 109.15(17)
C37 C34 C35 104.30(18)
C31 C34 C35 112.3(2)
C36 C34 C35 108.74(19)
C5 C4 C3 120.3(2)
C12 C11 C10 120.56(19)
C26 C21 C22 117.3(2)
C26 C21 C20 121.1(2)
C22 C21 C20 121.6(2)
C3 C2 C7 117.3(2)
C3 C2 C1 121.4(2)
C7 C2 C1 121.3(2)
C21 C22 C23 121.8(2)
C28 C29 C30 122.0(2)
C21 C26 C25 121.8(2)

loop_
_geom_bond_atom_site_label_1
_geom_bond_atom_site_label_2
_geom_bond_distance
O2 C18 1.332(3)
O2 C19 1.447(3)
N4 C27 1.382(3)
N4 C24 1.405(2)
C32 C27 1.408(3)
C32 C31 1.412(3)
C32 C33 1.426(3)
C13 C12 1.409(3)
C13 C8 1.413(3)
C13 C14 1.437(3)
C14 N1 1.140(3)
C31 C30 1.374(3)
C31 C34 1.532(3)
C8 N2 1.377(2)
C8 C9 1.393(3)
C33 N3 1.147(3)
C27 C28 1.394(3)
O3 C37 1.190(3)
N2 C5 1.420(2)
O1 C18 1.195(2)
C37 O4 1.328(3)
C37 C34 1.529(3)
C12 C11 1.382(3)
C12 C15 1.534(3)
C9 C10 1.369(3)
C15 C18 1.531(3)
C15 C17 1.532(3)
C15 C16 1.545(3)
O4 C38 1.472(4)
C5 C6 1.377(3)
C5 C4 1.384(3)
C28 C29 1.366(3)
C24 C25 1.382(3)
C24 C23 1.387(3)
C23 C22 1.383(3)
C6 C7 1.383(3)
C30 C29 1.387(3)
C25 C26 1.382(3)
C10 C11 1.386(3)
C7 C2 1.384(3)
C3 C2 1.383(3)
C3 C4 1.387(3)
C34 C36 1.534(3)
C34 C35 1.543(3)
C21 C26 1.380(3)
C21 C22 1.383(4)
C21 C20 1.513(3)
C2 C1 1.510(3)
